data_4023640
loop_
_publ_author_name
'Sunanda Chatterjee'
'Prema G. Vasudev'
'Kuppanna Ananda'
'Srinivasarao Raghothama'
'Narayanaswamy Shamala'
'Padmanabhan Balaram'

_publ_section_title
;
 Multiple Conformational States in Crystals and in Solution in \a\g
 Hybrid Peptides. Fragility of the C~12~ Helix in Short Sequences
;
_journal_name_full 'Journal of Organic Chemistry'
_journal_page_first 6595
_journal_page_last 6606
_journal_paper_doi 10.1021/jo8009819
_journal_volume 73
_journal_year 2008
_chemical_formula_moiety 'C32 H57 N5 O6 + H2O + 0.25*CH3OH'
_chemical_formula_sum 'C32.25 H59 N5 O7.25'
_chemical_formula_weight 632.84
_chemical_name_common Boc-Aib-Gpn-Aib-Gpn-NHMe
_chemical_name_systematic
; 
 ? 
;
_space_group_IT_number 14
_symmetry_cell_setting monoclinic
_symmetry_space_group_name_Hall '-P 2ybc'
_symmetry_space_group_name_H-M 'P 1 21/c 1'
_atom_sites_solution_hydrogens geom
_atom_sites_solution_primary direct
_atom_sites_solution_secondary difmap
_audit_creation_method SHELXL-97
_cell_angle_alpha 90.00
_cell_angle_beta 105.4160(10)
_cell_angle_gamma 90.00
_cell_formula_units_Z 4
_cell_length_a 14.4622(10)
_cell_length_b 13.1789(9)
_cell_length_c 20.3222(15)
_cell_measurement_temperature 293(2)
_cell_volume 3734.0(5)
_computing_data_collection SMART
_computing_data_reduction SAINT
_computing_structure_refinement 'SHELXL-97 (Sheldrick, 1997)'
_computing_structure_solution 'SHELXS-97 (Sheldrick, 1990)'
_diffrn_ambient_temperature 293(2)
_diffrn_measured_fraction_theta_full 0.919
_diffrn_measured_fraction_theta_max 0.919
_diffrn_measurement_device_type 'BRUKER AXS SMART APEX CCD with Mo source'
_diffrn_measurement_method 'omega scan'
_diffrn_radiation_monochromator graphite
_diffrn_radiation_source 'fine-focus sealed tube'
_diffrn_radiation_type MoK\a
_diffrn_radiation_wavelength 0.71073
_diffrn_reflns_av_R_equivalents 0.0226
_diffrn_reflns_av_sigmaI/netI 0.0212
_diffrn_reflns_limit_h_max 17
_diffrn_reflns_limit_h_min -16
_diffrn_reflns_limit_k_max 16
_diffrn_reflns_limit_k_min -16
_diffrn_reflns_limit_l_max 24
_diffrn_reflns_limit_l_min -25
_diffrn_reflns_number 27608
_diffrn_reflns_theta_full 26.82
_diffrn_reflns_theta_max 26.82
_diffrn_reflns_theta_min 1.86
_exptl_absorpt_coefficient_mu 0.079
_exptl_absorpt_correction_type none
_exptl_crystal_colour Colorless
_exptl_crystal_density_diffrn 1.126
_exptl_crystal_density_method 'not measured'
_exptl_crystal_description Clear
_exptl_crystal_F_000 1382
_exptl_crystal_size_max 0.60
_exptl_crystal_size_mid 0.50
_exptl_crystal_size_min 0.14
_refine_diff_density_max 0.347
_refine_diff_density_min -0.163
_refine_diff_density_rms 0.035
_refine_ls_extinction_method none
_refine_ls_goodness_of_fit_ref 1.019
_refine_ls_hydrogen_treatment mixed
_refine_ls_matrix_type full
_refine_ls_number_parameters 443
_refine_ls_number_reflns 7362
_refine_ls_number_restraints 1
_refine_ls_restrained_S_all 1.021
_refine_ls_R_factor_all 0.0712
_refine_ls_R_factor_gt 0.0498
_refine_ls_shift/su_max 0.026
_refine_ls_shift/su_mean 0.001
_refine_ls_structure_factor_coef Fsqd
_refine_ls_weighting_details 'calc w=1/[\s^2^(Fo^2^)+(0.0763P)^2^+0.8004P] where P=(Fo^2^+2Fc^2^)/3'
_refine_ls_weighting_scheme calc
_refine_ls_wR_factor_gt 0.1316
_refine_ls_wR_factor_ref 0.1479
_reflns_number_gt 5348
_reflns_number_total 7362
_reflns_threshold_expression >2sigma(I)
_cod_data_source_file jo8009819-file004.cif
_cod_data_source_block 2b
_cod_depositor_comments
;
The following automatic conversions were performed:
'_symmetry_cell_setting' value 'Monoclinic' changed to 'monoclinic'
according to '/home/saulius/struct/CIF-dictionaries/cif_core.dic'
dictionary named 'cif_core.dic' version 2.4.1 from
2010-06-29.

'_exptl_absorpt_correction_type' value 'None' changed to
'none' according to '/home/saulius/struct/CIF-dictionaries/cif_core.dic'
dictionary named 'cif_core.dic' version 2.4.1 from 2010-06-29.

Automatic conversion script
Id: cif_fix_enum 1527 2010-12-29 10:47:43Z saulius 
;
_cod_original_sg_symbol_H-M 'P 21/c'
_cod_database_code 4023640

loop_
_symmetry_equiv_pos_as_xyz
'x, y, z'
'-x, y+1/2, -z+1/2'
'-x, -y, -z'
'x, -y-1/2, z-1/2'

loop_
_atom_site_label
_atom_site_type_symbol
_atom_site_fract_x
_atom_site_fract_y
_atom_site_fract_z
_atom_site_U_iso_or_equiv
_atom_site_adp_type
_atom_site_occupancy
_atom_site_symmetry_multiplicity
_atom_site_calc_flag
_atom_site_refinement_flags
_atom_site_disorder_assembly
_atom_site_disorder_group
H5 H 0.1975(14) -0.6393(15) -0.0106(11) 0.066(6) Uiso 1 1 d . . .
H3 H -0.2799(13) -0.2303(13) -0.2238(9) 0.047(5) Uiso 1 1 d . . .
H1 H -0.6604(14) -0.0825(15) -0.2922(9) 0.053(5) Uiso 1 1 d . . .
H4 H -0.0268(16) -0.4508(16) -0.1756(10) 0.069(6) Uiso 1 1 d . . .
H2 H -0.4811(15) -0.0262(15) -0.2182(10) 0.061(6) Uiso 1 1 d . . .
C1 C -0.79216(18) -0.2367(2) -0.15199(14) 0.0973(9) Uani 1 1 d . . .
H1A H -0.8440 -0.2343 -0.1928 0.146 Uiso 1 1 calc R . .
H1B H -0.7803 -0.1698 -0.1329 0.146 Uiso 1 1 calc R . .
H1C H -0.8088 -0.2812 -0.1195 0.146 Uiso 1 1 calc R . .
C2 C -0.61968(19) -0.2798(2) -0.10601(13) 0.0925(8) Uani 1 1 d . . .
H2A H -0.5641 -0.3053 -0.1179 0.139 Uiso 1 1 calc R . .
H2B H -0.6352 -0.3237 -0.0728 0.139 Uiso 1 1 calc R . .
H2C H -0.6067 -0.2128 -0.0872 0.139 Uiso 1 1 calc R . .
C3 C -0.7208(2) -0.3769(2) -0.20510(14) 0.0957(8) Uani 1 1 d . . .
H3A H -0.7746 -0.3712 -0.2445 0.144 Uiso 1 1 calc R . .
H3B H -0.7341 -0.4273 -0.1747 0.144 Uiso 1 1 calc R . .
H3C H -0.6650 -0.3964 -0.2191 0.144 Uiso 1 1 calc R . .
C4 C -0.70294(14) -0.27581(16) -0.16880(10) 0.0606(5) Uani 1 1 d . . .
O O -0.68610(9) -0.19772(10) -0.21616(7) 0.0605(4) Uani 1 1 d . . .
C0' C -0.61519(12) -0.20700(13) -0.24711(9) 0.0480(4) Uani 1 1 d . . .
O0 O -0.55556(9) -0.27404(10) -0.23709(7) 0.0620(4) Uani 1 1 d . . .
N1 N -0.61963(10) -0.12967(13) -0.29122(7) 0.0499(4) Uani 1 1 d . . .
C1A C -0.54917(12) -0.11849(16) -0.33071(9) 0.0562(5) Uani 1 1 d . . .
C1' C -0.44646(12) -0.12050(15) -0.28138(9) 0.0527(5) Uani 1 1 d . . .
O1 O -0.38207(9) -0.16967(13) -0.29542(6) 0.0686(4) Uani 1 1 d . . .
C1B1 C -0.56550(14) -0.0138(2) -0.36526(11) 0.0781(7) Uani 1 1 d . . .
H1B1 H -0.5586 0.0380 -0.3311 0.117 Uiso 1 1 calc R . .
H1B2 H -0.6289 -0.0109 -0.3956 0.117 Uiso 1 1 calc R . .
H1B3 H -0.5192 -0.0031 -0.3907 0.117 Uiso 1 1 calc R . .
C1B2 C -0.56057(15) -0.2018(2) -0.38423(10) 0.0804(7) Uani 1 1 d . . .
H1B4 H -0.6242 -0.1993 -0.4143 0.121 Uiso 1 1 calc R . .
H1B5 H -0.5501 -0.2667 -0.3621 0.121 Uiso 1 1 calc R . .
H1B6 H -0.5146 -0.1918 -0.4101 0.121 Uiso 1 1 calc R . .
N2 N -0.43426(11) -0.06273(13) -0.22591(8) 0.0533(4) Uani 1 1 d . . .
C2G C -0.34217(13) -0.04705(14) -0.17605(9) 0.0561(5) Uani 1 1 d . . .
H2G1 H -0.3333 0.0251 -0.1671 0.067 Uiso 1 1 calc R . .
H2G2 H -0.2915 -0.0697 -0.1957 0.067 Uiso 1 1 calc R . .
C2B C -0.33167(13) -0.10264(14) -0.10782(9) 0.0533(4) Uani 1 1 d . . .
C2A C -0.33535(12) -0.21888(13) -0.11795(8) 0.0482(4) Uani 1 1 d . . .
H2A1 H -0.3490 -0.2495 -0.0781 0.058 Uiso 1 1 calc R . .
H2A2 H -0.3889 -0.2344 -0.1568 0.058 Uiso 1 1 calc R . .
C2' C -0.24671(11) -0.26950(13) -0.12914(8) 0.0444(4) Uani 1 1 d . . .
O2 O -0.19049(9) -0.31740(10) -0.08296(6) 0.0572(3) Uani 1 1 d . . .
C2B1 C -0.23612(17) -0.06793(17) -0.05915(11) 0.0762(6) Uani 1 1 d . . .
H2B1 H -0.1838 -0.0979 -0.0740 0.091 Uiso 1 1 calc R . .
H2B2 H -0.2311 0.0052 -0.0625 0.091 Uiso 1 1 calc R . .
C2G1 C -0.2247(2) -0.0961(2) 0.01534(12) 0.1032(10) Uani 1 1 d . . .
H2G3 H -0.2199 -0.1693 0.0203 0.124 Uiso 1 1 calc R . .
H2G4 H -0.1658 -0.0667 0.0433 0.124 Uiso 1 1 calc R . .
C2D C -0.3084(3) -0.0587(3) 0.04005(14) 0.1335(15) Uani 1 1 d . . .
H2D1 H -0.3101 0.0148 0.0389 0.160 Uiso 1 1 calc R . .
H2D2 H -0.3005 -0.0801 0.0869 0.160 Uiso 1 1 calc R . .
C2B2 C -0.41526(17) -0.07079(18) -0.07866(10) 0.0724(6) Uani 1 1 d . . .
H2B3 H -0.4230 0.0022 -0.0828 0.087 Uiso 1 1 calc R . .
H2B4 H -0.4738 -0.1017 -0.1059 0.087 Uiso 1 1 calc R . .
C2G2 C -0.4017(2) -0.1003(2) -0.00435(13) 0.1061(11) Uani 1 1 d . . .
H2G5 H -0.4548 -0.0742 0.0114 0.127 Uiso 1 1 calc R . .
H2G6 H -0.4018 -0.1737 -0.0005 0.127 Uiso 1 1 calc R . .
N3 N -0.23242(10) -0.26098(11) -0.19115(7) 0.0463(3) Uani 1 1 d . . .
C3A C -0.15483(12) -0.31264(14) -0.21143(8) 0.0494(4) Uani 1 1 d . . .
C3' C -0.16552(11) -0.42718(14) -0.20230(8) 0.0473(4) Uani 1 1 d . . .
O3 O -0.24610(8) -0.46538(10) -0.21421(7) 0.0627(4) Uani 1 1 d . . .
C3B1 C -0.17120(16) -0.29410(18) -0.28822(10) 0.0711(6) Uani 1 1 d . . .
H3B1 H -0.2325 -0.3210 -0.3124 0.107 Uiso 1 1 calc R . .
H3B2 H -0.1216 -0.3272 -0.3037 0.107 Uiso 1 1 calc R . .
H3B3 H -0.1697 -0.2225 -0.2967 0.107 Uiso 1 1 calc R . .
C3B2 C -0.05740(13) -0.26963(17) -0.17244(12) 0.0719(6) Uani 1 1 d . . .
H3B4 H -0.0560 -0.1980 -0.1806 0.108 Uiso 1 1 calc R . .
H3B5 H -0.0076 -0.3023 -0.1878 0.108 Uiso 1 1 calc R . .
H3B6 H -0.0475 -0.2817 -0.1245 0.108 Uiso 1 1 calc R . .
N4 N -0.08560(11) -0.48273(12) -0.18555(7) 0.0512(4) Uani 1 1 d . . .
C4G C -0.08352(13) -0.59275(14) -0.18181(8) 0.0520(4) Uani 1 1 d . . .
H4G1 H -0.0369 -0.6177 -0.2045 0.062 Uiso 1 1 calc R . .
H4G2 H -0.1459 -0.6187 -0.2065 0.062 Uiso 1 1 calc R . .
C4B C -0.05840(11) -0.63486(13) -0.10861(8) 0.0454(4) Uani 1 1 d . . .
C4A C 0.02942(11) -0.57985(13) -0.06250(8) 0.0453(4) Uani 1 1 d . . .
H4A1 H 0.0095 -0.5120 -0.0538 0.054 Uiso 1 1 calc R . .
H4A2 H 0.0475 -0.6151 -0.0190 0.054 Uiso 1 1 calc R . .
C4' C 0.11786(12) -0.57041(14) -0.08842(8) 0.0480(4) Uani 1 1 d . . .
O4 O 0.11651(9) -0.52397(13) -0.14116(7) 0.0743(4) Uani 1 1 d . . .
C4B1 C -0.03971(15) -0.74880(15) -0.11233(11) 0.0629(5) Uani 1 1 d . . .
H4B1 H 0.0204 -0.7584 -0.1242 0.075 Uiso 1 1 calc R . .
H4B2 H -0.0903 -0.7782 -0.1486 0.075 Uiso 1 1 calc R . .
C4G1 C -0.03497(18) -0.80570(16) -0.04574(12) 0.0775(6) Uani 1 1 d . . .
H4G3 H -0.0292 -0.8779 -0.0531 0.093 Uiso 1 1 calc R . .
H4G4 H 0.0216 -0.7841 -0.0110 0.093 Uiso 1 1 calc R . .
C4D C -0.12339(18) -0.78645(18) -0.02070(13) 0.0805(7) Uani 1 1 d . . .
H4D1 H -0.1792 -0.8148 -0.0530 0.097 Uiso 1 1 calc R . .
H4D2 H -0.1161 -0.8201 0.0228 0.097 Uiso 1 1 calc R . .
C4G2 C -0.13848(14) -0.67458(16) -0.01262(10) 0.0624(5) Uani 1 1 d . . .
H4G5 H -0.0855 -0.6475 0.0229 0.075 Uiso 1 1 calc R . .
H4G6 H -0.1970 -0.6642 0.0012 0.075 Uiso 1 1 calc R . .
C4B2 C -0.14522(12) -0.61852(15) -0.07899(9) 0.0525(4) Uani 1 1 d . . .
H4B3 H -0.1516 -0.5465 -0.0713 0.063 Uiso 1 1 calc R . .
H4B4 H -0.2029 -0.6404 -0.1125 0.063 Uiso 1 1 calc R . .
N0M N 0.19789(10) -0.61142(13) -0.04959(8) 0.0534(4) Uani 1 1 d . . .
C0M C 0.28997(13) -0.60133(19) -0.06453(11) 0.0705(6) Uani 1 1 d . . .
H0M1 H 0.3378 -0.6372 -0.0308 0.106 Uiso 1 1 calc R . .
H0M2 H 0.3070 -0.5309 -0.0639 0.106 Uiso 1 1 calc R . .
H0M3 H 0.2861 -0.6292 -0.1088 0.106 Uiso 1 1 calc R . .
O1W O -0.42774(15) -0.41429(16) -0.29854(11) 0.0934(6) Uani 1 1 d . . .
O1S O 0.1059(9) -0.5420(11) -0.2786(7) 0.236(9) Uani 0.25 1 d PD . .
C1S C 0.0236(13) -0.4883(14) -0.3142(11) 0.204(12) Uani 0.25 1 d PD . .
H1W H -0.372(3) -0.429(3) -0.2801(19) 0.141(14) Uiso 1 1 d . . .
H2W H -0.439(5) -0.360(5) -0.291(3) 0.28(3) Uiso 1 1 d . . .

loop_
_atom_site_aniso_label
_atom_site_aniso_U_11
_atom_site_aniso_U_22
_atom_site_aniso_U_33
_atom_site_aniso_U_23
_atom_site_aniso_U_13
_atom_site_aniso_U_12
C1 0.0793(16) 0.135(2) 0.0943(18) 0.0407(16) 0.0514(14) 0.0131(16)
C2 0.0836(17) 0.124(2) 0.0668(14) 0.0170(14) 0.0140(12) -0.0026(15)
C3 0.117(2) 0.0827(17) 0.0921(18) 0.0097(14) 0.0362(16) -0.0342(16)
C4 0.0612(11) 0.0689(13) 0.0558(10) 0.0160(9) 0.0227(9) -0.0027(10)
O 0.0553(7) 0.0631(8) 0.0722(8) 0.0196(6) 0.0329(6) 0.0079(6)
C0' 0.0373(9) 0.0544(10) 0.0517(9) 0.0061(8) 0.0109(7) 0.0010(8)
O0 0.0537(7) 0.0628(8) 0.0723(8) 0.0159(7) 0.0214(6) 0.0151(7)
N1 0.0363(7) 0.0609(10) 0.0528(8) 0.0134(7) 0.0122(6) 0.0079(7)
C1A 0.0383(9) 0.0864(14) 0.0435(9) 0.0167(9) 0.0103(7) 0.0071(9)
C1' 0.0384(9) 0.0775(13) 0.0429(9) 0.0203(9) 0.0122(7) 0.0059(9)
O1 0.0418(7) 0.1154(12) 0.0479(7) 0.0101(7) 0.0109(6) 0.0188(7)
C1B1 0.0499(11) 0.1136(19) 0.0678(13) 0.0471(13) 0.0105(10) 0.0040(11)
C1B2 0.0548(12) 0.132(2) 0.0484(11) -0.0058(12) 0.0039(9) 0.0168(13)
N2 0.0404(8) 0.0648(10) 0.0517(9) 0.0127(7) 0.0070(7) 0.0064(7)
C2G 0.0466(10) 0.0556(11) 0.0602(11) 0.0100(8) 0.0035(8) -0.0018(8)
C2B 0.0513(10) 0.0529(11) 0.0499(9) 0.0045(8) 0.0034(8) 0.0079(8)
C2A 0.0425(9) 0.0580(11) 0.0435(8) 0.0082(7) 0.0106(7) 0.0017(8)
C2' 0.0417(9) 0.0478(9) 0.0403(8) 0.0053(7) 0.0054(7) -0.0027(7)
O2 0.0549(7) 0.0712(8) 0.0427(6) 0.0123(6) 0.0080(5) 0.0146(6)
C2B1 0.0762(14) 0.0584(12) 0.0737(13) -0.0062(10) -0.0157(11) 0.0046(11)
C2G1 0.127(2) 0.0896(18) 0.0645(14) -0.0135(13) -0.0251(14) 0.0320(16)
C2D 0.200(4) 0.128(3) 0.0552(14) -0.0079(15) 0.0037(19) 0.082(3)
C2B2 0.0839(15) 0.0712(13) 0.0622(12) 0.0105(10) 0.0195(11) 0.0314(12)
C2G2 0.145(3) 0.116(2) 0.0678(15) 0.0226(15) 0.0470(17) 0.074(2)
N3 0.0377(7) 0.0586(9) 0.0402(7) 0.0087(6) 0.0058(6) 0.0025(6)
C3A 0.0360(8) 0.0661(11) 0.0467(9) 0.0078(8) 0.0120(7) -0.0028(8)
C3' 0.0370(9) 0.0657(11) 0.0381(8) 0.0015(7) 0.0081(7) 0.0000(8)
O3 0.0379(7) 0.0636(8) 0.0809(9) -0.0006(7) 0.0058(6) -0.0052(6)
C3B1 0.0701(13) 0.0948(16) 0.0552(11) 0.0166(10) 0.0288(10) 0.0094(12)
C3B2 0.0421(10) 0.0789(14) 0.0914(15) 0.0080(12) 0.0121(10) -0.0118(10)
N4 0.0392(8) 0.0643(10) 0.0496(8) 0.0061(7) 0.0110(6) 0.0029(7)
C4G 0.0459(9) 0.0670(12) 0.0425(9) -0.0066(8) 0.0106(7) 0.0067(8)
C4B 0.0405(9) 0.0517(10) 0.0436(8) -0.0034(7) 0.0106(7) 0.0025(7)
C4A 0.0425(9) 0.0535(10) 0.0404(8) -0.0010(7) 0.0120(7) 0.0011(7)
C4' 0.0459(9) 0.0556(10) 0.0427(9) 0.0029(8) 0.0118(7) -0.0018(8)
O4 0.0502(8) 0.1122(12) 0.0625(8) 0.0366(8) 0.0182(6) 0.0054(7)
C4B1 0.0636(12) 0.0558(12) 0.0674(12) -0.0109(9) 0.0144(9) 0.0011(9)
C4G1 0.0928(17) 0.0517(12) 0.0847(15) 0.0062(11) 0.0178(13) 0.0038(11)
C4D 0.0836(16) 0.0741(16) 0.0855(16) 0.0126(12) 0.0255(13) -0.0165(12)
C4G2 0.0523(11) 0.0767(14) 0.0613(11) 0.0039(10) 0.0205(9) -0.0099(10)
C4B2 0.0407(9) 0.0637(11) 0.0528(10) -0.0031(8) 0.0122(7) -0.0022(8)
N0M 0.0425(8) 0.0712(10) 0.0470(8) 0.0114(7) 0.0131(7) 0.0050(7)
C0M 0.0452(11) 0.0985(17) 0.0691(12) 0.0173(11) 0.0176(9) 0.0050(10)
O1W 0.0673(11) 0.0708(11) 0.1192(15) -0.0018(10) -0.0154(10) -0.0062(9)
O1S 0.236(16) 0.250(16) 0.277(17) -0.168(15) 0.163(15) -0.117(14)
C1S 0.201(17) 0.183(16) 0.29(2) 0.198(18) 0.182(18) 0.125(14)

loop_
_atom_type_symbol
_atom_type_description
_atom_type_scat_dispersion_real
_atom_type_scat_dispersion_imag
_atom_type_scat_source
C C 0.0033 0.0016 'International Tables Vol C Tables 4.2.6.8 and 6.1.1.4'
H H 0.0000 0.0000 'International Tables Vol C Tables 4.2.6.8 and 6.1.1.4'
N N 0.0061 0.0033 'International Tables Vol C Tables 4.2.6.8 and 6.1.1.4'
O O 0.0106 0.0060 'International Tables Vol C Tables 4.2.6.8 and 6.1.1.4'

loop_
_geom_angle_atom_site_label_1
_geom_angle_atom_site_label_2
_geom_angle_atom_site_label_3
_geom_angle
_geom_angle_site_symmetry_1
_geom_angle_site_symmetry_3
_geom_angle_publ_flag
C4 C1 H1A 109.5 . . ?
C4 C1 H1B 109.5 . . ?
H1A C1 H1B 109.5 . . ?
C4 C1 H1C 109.5 . . ?
H1A C1 H1C 109.5 . . ?
H1B C1 H1C 109.5 . . ?
C4 C2 H2A 109.5 . . ?
C4 C2 H2B 109.5 . . ?
H2A C2 H2B 109.5 . . ?
C4 C2 H2C 109.5 . . ?
H2A C2 H2C 109.5 . . ?
H2B C2 H2C 109.5 . . ?
C4 C3 H3A 109.5 . . ?
C4 C3 H3B 109.5 . . ?
H3A C3 H3B 109.5 . . ?
C4 C3 H3C 109.5 . . ?
H3A C3 H3C 109.5 . . ?
H3B C3 H3C 109.5 . . ?
O C4 C2 110.13(17) . . ?
O C4 C1 102.07(16) . . ?
C2 C4 C1 111.0(2) . . ?
O C4 C3 109.47(16) . . ?
C2 C4 C3 112.2(2) . . ?
C1 C4 C3 111.5(2) . . ?
C0' O C4 121.45(14) . . ?
O0 C0' O 125.77(16) . . ?
O0 C0' N1 124.64(16) . . ?
O C0' N1 109.59(15) . . ?
C0' N1 C1A 121.62(15) . . ?
C0' N1 H1 118.5(13) . . ?
C1A N1 H1 119.4(13) . . ?
N1 C1A C1B2 111.12(17) . . ?
N1 C1A C1B1 107.23(15) . . ?
C1B2 C1A C1B1 110.24(17) . . ?
N1 C1A C1' 109.27(13) . . ?
C1B2 C1A C1' 110.58(16) . . ?
C1B1 C1A C1' 108.30(16) . . ?
O1 C1' N2 124.03(16) . . ?
O1 C1' C1A 120.80(17) . . ?
N2 C1' C1A 115.12(16) . . ?
C1A C1B1 H1B1 109.5 . . ?
C1A C1B1 H1B2 109.5 . . ?
H1B1 C1B1 H1B2 109.5 . . ?
C1A C1B1 H1B3 109.5 . . ?
H1B1 C1B1 H1B3 109.5 . . ?
H1B2 C1B1 H1B3 109.5 . . ?
C1A C1B2 H1B4 109.5 . . ?
C1A C1B2 H1B5 109.5 . . ?
H1B4 C1B2 H1B5 109.5 . . ?
C1A C1B2 H1B6 109.5 . . ?
H1B4 C1B2 H1B6 109.5 . . ?
H1B5 C1B2 H1B6 109.5 . . ?
C1' N2 C2G 124.05(17) . . ?
C1' N2 H2 122.0(13) . . ?
C2G N2 H2 113.8(13) . . ?
N2 C2G C2B 114.30(15) . . ?
N2 C2G H2G1 108.7 . . ?
C2B C2G H2G1 108.7 . . ?
N2 C2G H2G2 108.7 . . ?
C2B C2G H2G2 108.7 . . ?
H2G1 C2G H2G2 107.6 . . ?
C2B2 C2B C2B1 109.53(17) . . ?
C2B2 C2B C2G 108.51(15) . . ?
C2B1 C2B C2G 107.09(16) . . ?
C2B2 C2B C2A 108.60(16) . . ?
C2B1 C2B C2A 111.93(15) . . ?
C2G C2B C2A 111.12(15) . . ?
C2' C2A C2B 117.14(14) . . ?
C2' C2A H2A1 108.0 . . ?
C2B C2A H2A1 108.0 . . ?
C2' C2A H2A2 108.0 . . ?
C2B C2A H2A2 108.0 . . ?
H2A1 C2A H2A2 107.3 . . ?
O2 C2' N3 121.52(16) . . ?
O2 C2' C2A 121.46(14) . . ?
N3 C2' C2A 117.01(14) . . ?
C2G1 C2B1 C2B 114.1(2) . . ?
C2G1 C2B1 H2B1 108.7 . . ?
C2B C2B1 H2B1 108.7 . . ?
C2G1 C2B1 H2B2 108.7 . . ?
C2B C2B1 H2B2 108.7 . . ?
H2B1 C2B1 H2B2 107.6 . . ?
C2D C2G1 C2B1 111.4(2) . . ?
C2D C2G1 H2G3 109.3 . . ?
C2B1 C2G1 H2G3 109.3 . . ?
C2D C2G1 H2G4 109.3 . . ?
C2B1 C2G1 H2G4 109.3 . . ?
H2G3 C2G1 H2G4 108.0 . . ?
C2G1 C2D C2G2 110.5(2) . . ?
C2G1 C2D H2D1 109.5 . . ?
C2G2 C2D H2D1 109.5 . . ?
C2G1 C2D H2D2 109.5 . . ?
C2G2 C2D H2D2 109.5 . . ?
H2D1 C2D H2D2 108.1 . . ?
C2G2 C2B2 C2B 113.93(17) . . ?
C2G2 C2B2 H2B3 108.8 . . ?
C2B C2B2 H2B3 108.8 . . ?
C2G2 C2B2 H2B4 108.8 . . ?
C2B C2B2 H2B4 108.8 . . ?
H2B3 C2B2 H2B4 107.7 . . ?
C2D C2G2 C2B2 111.0(3) . . ?
C2D C2G2 H2G5 109.4 . . ?
C2B2 C2G2 H2G5 109.4 . . ?
C2D C2G2 H2G6 109.4 . . ?
C2B2 C2G2 H2G6 109.4 . . ?
H2G5 C2G2 H2G6 108.0 . . ?
C2' N3 C3A 123.35(14) . . ?
C2' N3 H3 116.6(11) . . ?
C3A N3 H3 119.2(11) . . ?
N3 C3A C3B2 110.59(16) . . ?
N3 C3A C3' 108.33(13) . . ?
C3B2 C3A C3' 114.24(15) . . ?
N3 C3A C3B1 106.86(14) . . ?
C3B2 C3A C3B1 109.85(16) . . ?
C3' C3A C3B1 106.64(16) . . ?
O3 C3' N4 122.40(18) . . ?
O3 C3' C3A 119.90(15) . . ?
N4 C3' C3A 117.56(15) . . ?
C3A C3B1 H3B1 109.5 . . ?
C3A C3B1 H3B2 109.5 . . ?
H3B1 C3B1 H3B2 109.5 . . ?
C3A C3B1 H3B3 109.5 . . ?
H3B1 C3B1 H3B3 109.5 . . ?
H3B2 C3B1 H3B3 109.5 . . ?
C3A C3B2 H3B4 109.5 . . ?
C3A C3B2 H3B5 109.5 . . ?
H3B4 C3B2 H3B5 109.5 . . ?
C3A C3B2 H3B6 109.5 . . ?
H3B4 C3B2 H3B6 109.5 . . ?
H3B5 C3B2 H3B6 109.5 . . ?
C3' N4 C4G 124.47(16) . . ?
C3' N4 H4 119.4(13) . . ?
C4G N4 H4 116.1(13) . . ?
N4 C4G C4B 114.04(14) . . ?
N4 C4G H4G1 108.7 . . ?
C4B C4G H4G1 108.7 . . ?
N4 C4G H4G2 108.7 . . ?
C4B C4G H4G2 108.7 . . ?
H4G1 C4G H4G2 107.6 . . ?
C4B1 C4B C4G 107.79(14) . . ?
C4B1 C4B C4A 111.28(14) . . ?
C4G C4B C4A 111.24(14) . . ?
C4B1 C4B C4B2 109.17(15) . . ?
C4G C4B C4B2 108.61(13) . . ?
C4A C4B C4B2 108.70(13) . . ?
C4' C4A C4B 117.55(13) . . ?
C4' C4A H4A1 107.9 . . ?
C4B C4A H4A1 107.9 . . ?
C4' C4A H4A2 107.9 . . ?
C4B C4A H4A2 107.9 . . ?
H4A1 C4A H4A2 107.2 . . ?
O4 C4' N0M 121.93(16) . . ?
O4 C4' C4A 121.71(15) . . ?
N0M C4' C4A 116.30(14) . . ?
C4B C4B1 C4G1 113.78(16) . . ?
C4B C4B1 H4B1 108.8 . . ?
C4G1 C4B1 H4B1 108.8 . . ?
C4B C4B1 H4B2 108.8 . . ?
C4G1 C4B1 H4B2 108.8 . . ?
H4B1 C4B1 H4B2 107.7 . . ?
C4D C4G1 C4B1 111.74(19) . . ?
C4D C4G1 H4G3 109.3 . . ?
C4B1 C4G1 H4G3 109.3 . . ?
C4D C4G1 H4G4 109.3 . . ?
C4B1 C4G1 H4G4 109.3 . . ?
H4G3 C4G1 H4G4 107.9 . . ?
C4G2 C4D C4G1 111.07(17) . . ?
C4G2 C4D H4D1 109.4 . . ?
C4G1 C4D H4D1 109.4 . . ?
C4G2 C4D H4D2 109.4 . . ?
C4G1 C4D H4D2 109.4 . . ?
H4D1 C4D H4D2 108.0 . . ?
C4D C4G2 C4B2 110.90(18) . . ?
C4D C4G2 H4G5 109.5 . . ?
C4B2 C4G2 H4G5 109.5 . . ?
C4D C4G2 H4G6 109.5 . . ?
C4B2 C4G2 H4G6 109.5 . . ?
H4G5 C4G2 H4G6 108.0 . . ?
C4G2 C4B2 C4B 114.29(15) . . ?
C4G2 C4B2 H4B3 108.7 . . ?
C4B C4B2 H4B3 108.7 . . ?
C4G2 C4B2 H4B4 108.7 . . ?
C4B C4B2 H4B4 108.7 . . ?
H4B3 C4B2 H4B4 107.6 . . ?
C4' N0M C0M 122.81(16) . . ?
C4' N0M H5 119.6(13) . . ?
C0M N0M H5 117.2(13) . . ?
N0M C0M H0M1 109.5 . . ?
N0M C0M H0M2 109.5 . . ?
H0M1 C0M H0M2 109.5 . . ?
N0M C0M H0M3 109.5 . . ?
H0M1 C0M H0M3 109.5 . . ?
H0M2 C0M H0M3 109.5 . . ?
H1W O1W H2W 112(5) . . ?

loop_
_geom_bond_atom_site_label_1
_geom_bond_atom_site_label_2
_geom_bond_distance
_geom_bond_site_symmetry_2
_geom_bond_publ_flag
C1 C4 1.510(3) . ?
C1 H1A 0.9600 . ?
C1 H1B 0.9600 . ?
C1 H1C 0.9600 . ?
C2 C4 1.505(3) . ?
C2 H2A 0.9600 . ?
C2 H2B 0.9600 . ?
C2 H2C 0.9600 . ?
C3 C4 1.511(3) . ?
C3 H3A 0.9600 . ?
C3 H3B 0.9600 . ?
C3 H3C 0.9600 . ?
C4 O 1.473(2) . ?
O C0' 1.344(2) . ?
C0' O0 1.213(2) . ?
C0' N1 1.347(2) . ?
N1 C1A 1.462(2) . ?
N1 H1 0.85(2) . ?
C1A C1B2 1.523(3) . ?
C1A C1B1 1.537(3) . ?
C1A C1' 1.556(2) . ?
C1' O1 1.229(2) . ?
C1' N2 1.333(2) . ?
C1B1 H1B1 0.9600 . ?
C1B1 H1B2 0.9600 . ?
C1B1 H1B3 0.9600 . ?
C1B2 H1B4 0.9600 . ?
C1B2 H1B5 0.9600 . ?
C1B2 H1B6 0.9600 . ?
N2 C2G 1.458(2) . ?
N2 H2 0.88(2) . ?
C2G C2B 1.540(2) . ?
C2G H2G1 0.9700 . ?
C2G H2G2 0.9700 . ?
C2B C2B2 1.539(3) . ?
C2B C2B1 1.540(3) . ?
C2B C2A 1.545(2) . ?
C2A C2' 1.515(2) . ?
C2A H2A1 0.9700 . ?
C2A H2A2 0.9700 . ?
C2' O2 1.2387(19) . ?
C2' N3 1.335(2) . ?
C2B1 C2G1 1.524(3) . ?
C2B1 H2B1 0.9700 . ?
C2B1 H2B2 0.9700 . ?
C2G1 C2D 1.512(4) . ?
C2G1 H2G3 0.9700 . ?
C2G1 H2G4 0.9700 . ?
C2D C2G2 1.513(5) . ?
C2D H2D1 0.9700 . ?
C2D H2D2 0.9700 . ?
C2B2 C2G2 1.521(3) . ?
C2B2 H2B3 0.9700 . ?
C2B2 H2B4 0.9700 . ?
C2G2 H2G5 0.9700 . ?
C2G2 H2G6 0.9700 . ?
N3 C3A 1.462(2) . ?
N3 H3 0.912(19) . ?
C3A C3B2 1.530(2) . ?
C3A C3' 1.534(3) . ?
C3A C3B1 1.535(2) . ?
C3' O3 1.233(2) . ?
C3' N4 1.334(2) . ?
C3B1 H3B1 0.9600 . ?
C3B1 H3B2 0.9600 . ?
C3B1 H3B3 0.9600 . ?
C3B2 H3B4 0.9600 . ?
C3B2 H3B5 0.9600 . ?
C3B2 H3B6 0.9600 . ?
N4 C4G 1.452(2) . ?
N4 H4 0.92(2) . ?
C4G C4B 1.538(2) . ?
C4G H4G1 0.9700 . ?
C4G H4G2 0.9700 . ?
C4B C4B1 1.531(3) . ?
C4B C4A 1.544(2) . ?
C4B C4B2 1.545(2) . ?
C4A C4' 1.512(2) . ?
C4A H4A1 0.9700 . ?
C4A H4A2 0.9700 . ?
C4' O4 1.230(2) . ?
C4' N0M 1.330(2) . ?
C4B1 C4G1 1.533(3) . ?
C4B1 H4B1 0.9700 . ?
C4B1 H4B2 0.9700 . ?
C4G1 C4D 1.518(3) . ?
C4G1 H4G3 0.9700 . ?
C4G1 H4G4 0.9700 . ?
C4D C4G2 1.506(3) . ?
C4D H4D1 0.9700 . ?
C4D H4D2 0.9700 . ?
C4G2 C4B2 1.518(3) . ?
C4G2 H4G5 0.9700 . ?
C4G2 H4G6 0.9700 . ?
C4B2 H4B3 0.9700 . ?
C4B2 H4B4 0.9700 . ?
N0M C0M 1.449(2) . ?
N0M H5 0.87(2) . ?
C0M H0M1 0.9600 . ?
C0M H0M2 0.9600 . ?
C0M H0M3 0.9600 . ?
O1W H1W 0.82(4) . ?
O1W H2W 0.76(7) . ?
O1S C1S 1.408(10) . ?

loop_
_geom_torsion_atom_site_label_1
_geom_torsion_atom_site_label_2
_geom_torsion_atom_site_label_3
_geom_torsion_atom_site_label_4
_geom_torsion
_geom_torsion_site_symmetry_1
_geom_torsion_site_symmetry_2
_geom_torsion_site_symmetry_3
_geom_torsion_site_symmetry_4
_geom_torsion_publ_flag
C2 C4 O C0' 66.1(2) . . . . ?
C1 C4 O C0' -175.86(18) . . . . ?
C3 C4 O C0' -57.7(2) . . . . ?
C4 O C0' O0 -4.8(3) . . . . ?
C4 O C0' N1 175.55(16) . . . . ?
O0 C0' N1 C1A -1.6(3) . . . . ?
O C0' N1 C1A 178.07(15) . . . . ?
C0' N1 C1A C1B2 69.2(2) . . . . ?
C0' N1 C1A C1B1 -170.23(17) . . . . ?
C0' N1 C1A C1' -53.1(2) . . . . ?
N1 C1A C1' O1 136.38(18) . . . . ?
C1B2 C1A C1' O1 13.8(2) . . . . ?
C1B1 C1A C1' O1 -107.1(2) . . . . ?
N1 C1A C1' N2 -46.2(2) . . . . ?
C1B2 C1A C1' N2 -168.81(17) . . . . ?
C1B1 C1A C1' N2 70.3(2) . . . . ?
O1 C1' N2 C2G 2.6(3) . . . . ?
C1A C1' N2 C2G -174.75(15) . . . . ?
C1' N2 C2G C2B -106.8(2) . . . . ?
N2 C2G C2B C2B2 -55.4(2) . . . . ?
N2 C2G C2B C2B1 -173.59(17) . . . . ?
N2 C2G C2B C2A 63.9(2) . . . . ?
C2B2 C2B C2A C2' -165.04(14) . . . . ?
C2B1 C2B C2A C2' -44.0(2) . . . . ?
C2G C2B C2A C2' 75.69(18) . . . . ?
C2B C2A C2' O2 103.25(19) . . . . ?
C2B C2A C2' N3 -77.37(19) . . . . ?
C2B2 C2B C2B1 C2G1 49.1(2) . . . . ?
C2G C2B C2B1 C2G1 166.63(18) . . . . ?
C2A C2B C2B1 C2G1 -71.4(2) . . . . ?
C2B C2B1 C2G1 C2D -54.0(3) . . . . ?
C2B1 C2G1 C2D C2G2 56.9(3) . . . . ?
C2B1 C2B C2B2 C2G2 -50.0(3) . . . . ?
C2G C2B C2B2 C2G2 -166.6(2) . . . . ?
C2A C2B C2B2 C2G2 72.5(2) . . . . ?
C2G1 C2D C2G2 C2B2 -57.6(3) . . . . ?
C2B C2B2 C2G2 C2D 55.4(3) . . . . ?
O2 C2' N3 C3A 4.7(3) . . . . ?
C2A C2' N3 C3A -174.67(15) . . . . ?
C2' N3 C3A C3B2 -67.5(2) . . . . ?
C2' N3 C3A C3' 58.4(2) . . . . ?
C2' N3 C3A C3B1 172.93(16) . . . . ?
N3 C3A C3' O3 35.8(2) . . . . ?
C3B2 C3A C3' O3 159.53(17) . . . . ?
C3B1 C3A C3' O3 -78.91(19) . . . . ?
N3 C3A C3' N4 -148.31(14) . . . . ?
C3B2 C3A C3' N4 -24.6(2) . . . . ?
C3B1 C3A C3' N4 96.99(17) . . . . ?
O3 C3' N4 C4G 2.4(3) . . . . ?
C3A C3' N4 C4G -173.44(14) . . . . ?
C3' N4 C4G C4B -103.85(18) . . . . ?
N4 C4G C4B C4B1 -169.07(15) . . . . ?
N4 C4G C4B C4A -46.82(19) . . . . ?
N4 C4G C4B C4B2 72.76(18) . . . . ?
C4B1 C4B C4A C4' 70.10(19) . . . . ?
C4G C4B C4A C4' -50.1(2) . . . . ?
C4B2 C4B C4A C4' -169.64(15) . . . . ?
C4B C4A C4' O4 61.6(2) . . . . ?
C4B C4A C4' N0M -121.05(17) . . . . ?
C4G C4B C4B1 C4G1 -167.58(17) . . . . ?
C4A C4B C4B1 C4G1 70.2(2) . . . . ?
C4B2 C4B C4B1 C4G1 -49.8(2) . . . . ?
C4B C4B1 C4G1 C4D 53.5(2) . . . . ?
C4B1 C4G1 C4D C4G2 -55.6(3) . . . . ?
C4G1 C4D C4G2 C4B2 56.3(2) . . . . ?
C4D C4G2 C4B2 C4B -55.5(2) . . . . ?
C4B1 C4B C4B2 C4G2 51.2(2) . . . . ?
C4G C4B C4B2 C4G2 168.52(15) . . . . ?
C4A C4B C4B2 C4G2 -70.32(19) . . . . ?
O4 C4' N0M C0M 2.6(3) . . . . ?
C4A C4' N0M C0M -174.71(17) . . . . ?
